data_7204875
loop_
_publ_author_name
'Basavoju, Srinivas'
'Aitipamula, Srinivasulu'
'Desiraju, Gautam R.'

_publ_section_title
;
 Host?guest and network structures of some tetraphenylmethane
 derivativesElectronic supplementary information (ESI) available: ORTEP
 diagrams of the compounds in this study; structure solution and
 refinement details for (TCTPM)&#xFFFD;(MeCN)0.5. See
 http://www.rsc.org/suppdata/ce/b4/b403858b/
;
_journal_issue 25
_journal_name_full CrystEngComm
_journal_page_first 120
_journal_paper_doi 10.1039/b403858b
_journal_volume 6
_journal_year 2004
_chemical_formula_moiety 'C29 H16 N4'
_chemical_formula_sum 'C29 H16 N4'
_chemical_formula_weight 420.46
_chemical_melting_point 312
_chemical_name_common tetrakis-(4-cyanophenyl)methane-MeCN
_chemical_name_systematic tetrakis-(4-cyanophenyl)methane-MeCN
_space_group_IT_number 61
_symmetry_cell_setting orthorhombic
_symmetry_space_group_name_Hall '-P 2ac 2ab'
_symmetry_space_group_name_H-M 'P b c a'
_atom_sites_solution_hydrogens geom
_atom_sites_solution_primary direct
_atom_sites_solution_secondary difmap
_audit_creation_method SHELXL-97
_cell_angle_alpha 90.00
_cell_angle_beta 90.00
_cell_angle_gamma 90.00
_cell_formula_units_Z 8
_cell_length_a 15.413(3)
_cell_length_b 17.607(3)
_cell_length_c 18.504(3)
_cell_measurement_temperature 123(2)
_cell_volume 5021.6(15)
_computing_structure_refinement 'SHELXL-97 (Sheldrick, 1997)'
_computing_structure_solution 'SHELXS-97 (Sheldrick, 1990)'
_diffrn_ambient_temperature 123(2)
_diffrn_measured_fraction_theta_full 0.999
_diffrn_measured_fraction_theta_max 0.999
_diffrn_radiation_monochromator graphite
_diffrn_radiation_source 'fine-focus sealed tube'
_diffrn_radiation_type MoK\a
_diffrn_radiation_wavelength 0.71073
_diffrn_reflns_av_R_equivalents 0.1396
_diffrn_reflns_av_sigmaI/netI 0.0872
_diffrn_reflns_limit_h_max 16
_diffrn_reflns_limit_h_min -16
_diffrn_reflns_limit_k_max 18
_diffrn_reflns_limit_k_min -18
_diffrn_reflns_limit_l_max 19
_diffrn_reflns_limit_l_min -19
_diffrn_reflns_number 25749
_diffrn_reflns_theta_full 22.50
_diffrn_reflns_theta_max 22.50
_diffrn_reflns_theta_min 2.07
_exptl_absorpt_coefficient_mu 0.067
_exptl_crystal_colour colorless
_exptl_crystal_density_diffrn 1.112
_exptl_crystal_density_method 'not measured'
_exptl_crystal_description needle
_exptl_crystal_F_000 1744
_exptl_crystal_size_max 0.40
_exptl_crystal_size_mid 0.35
_exptl_crystal_size_min 0.30
_refine_diff_density_max 0.178
_refine_diff_density_min -0.182
_refine_diff_density_rms 0.050
_refine_ls_extinction_method none
_refine_ls_goodness_of_fit_ref 0.970
_refine_ls_hydrogen_treatment mixed
_refine_ls_matrix_type full
_refine_ls_number_parameters 298
_refine_ls_number_reflns 3278
_refine_ls_number_restraints 0
_refine_ls_restrained_S_all 0.970
_refine_ls_R_factor_all 0.1201
_refine_ls_R_factor_gt 0.0687
_refine_ls_shift/su_max 0.000
_refine_ls_shift/su_mean 0.000
_refine_ls_structure_factor_coef Fsqd
_refine_ls_weighting_details 'calc w=1/[\s^2^(Fo^2^)+(0.0930P)^2^+0.0000P] where P=(Fo^2^+2Fc^2^)/3'
_refine_ls_weighting_scheme calc
_refine_ls_wR_factor_gt 0.1550
_refine_ls_wR_factor_ref 0.1766
_reflns_number_gt 1993
_reflns_number_total 3278
_reflns_threshold_expression >2sigma(I)
_cod_data_source_file b403858b.txt
_cod_data_source_block (TCTPM).(MeCN)0.5
_cod_original_cell_volume 5021.5(15)
_cod_original_sg_symbol_H-M Pbca
_cod_database_code 7204875

loop_
_symmetry_equiv_pos_as_xyz
'x, y, z'
'-x+1/2, -y, z+1/2'
'-x, y+1/2, -z+1/2'
'x+1/2, -y+1/2, -z'
'-x, -y, -z'
'x-1/2, y, -z-1/2'
'x, -y-1/2, z-1/2'
'-x-1/2, y-1/2, z'

loop_
_atom_site_label
_atom_site_type_symbol
_atom_site_fract_x
_atom_site_fract_y
_atom_site_fract_z
_atom_site_U_iso_or_equiv
_atom_site_adp_type
_atom_site_occupancy
_atom_site_symmetry_multiplicity
_atom_site_calc_flag
_atom_site_refinement_flags
_atom_site_disorder_assembly
_atom_site_disorder_group
N1 N 0.8361(3) 0.0476(3) -0.0189(2) 0.0681(14) Uani 1 1 d . . .
N2 N 0.8976(3) 0.2356(2) 0.5199(2) 0.0613(12) Uani 1 1 d . . .
N3 N 0.3018(2) -0.1500(2) 0.3781(2) 0.0557(11) Uani 1 1 d . . .
N4 N 0.2762(3) 0.4149(2) 0.1951(2) 0.0532(11) Uani 1 1 d . . .
C1 C 0.5816(2) 0.1374(2) 0.2725(2) 0.0325(10) Uani 1 1 d . . .
C2 C 0.6363(2) 0.1138(2) 0.2068(2) 0.0288(10) Uani 1 1 d . . .
C3 C 0.6947(2) 0.1666(2) 0.1785(2) 0.0373(11) Uani 1 1 d . . .
H3 H 0.6987 0.2153 0.2004 0.045 Uiso 1 1 d R . .
C4 C 0.7469(2) 0.1504(2) 0.1206(2) 0.0381(11) Uani 1 1 d . . .
H4 H 0.7853 0.1877 0.1018 0.046 Uiso 1 1 d R . .
C5 C 0.7426(3) 0.0791(3) 0.0894(2) 0.0402(11) Uani 1 1 d . . .
C6 C 0.6860(3) 0.0251(3) 0.1170(2) 0.0456(12) Uani 1 1 d . . .
H6 H 0.6834 -0.0241 0.0959 0.055 Uiso 1 1 d R . .
C7 C 0.6341(3) 0.0430(2) 0.1755(2) 0.0404(11) Uani 1 1 d . . .
H7 H 0.5959 0.0057 0.1946 0.049 Uiso 1 1 d R . .
C8 C 0.7970(3) 0.0608(3) 0.0266(3) 0.0583(14) Uani 1 1 d . . .
C9 C 0.6491(2) 0.1605(2) 0.3303(2) 0.0298(10) Uani 1 1 d . . .
C10 C 0.6544(3) 0.2330(2) 0.3587(2) 0.0443(12) Uani 1 1 d . . .
H10 H 0.6134 0.2705 0.3445 0.053 Uiso 1 1 d R . .
C11 C 0.7193(3) 0.2519(3) 0.4078(2) 0.0493(12) Uani 1 1 d . . .
H11 H 0.7232 0.3022 0.4262 0.059 Uiso 1 1 d R . .
C12 C 0.7785(2) 0.1979(2) 0.4299(2) 0.0362(10) Uani 1 1 d . . .
C13 C 0.7735(3) 0.1254(2) 0.4012(2) 0.0371(11) Uani 1 1 d . . .
H13 H 0.8142 0.0878 0.4155 0.044 Uiso 1 1 d R . .
C14 C 0.7104(2) 0.1080(2) 0.3519(2) 0.0346(10) Uani 1 1 d . . .
H14 H 0.7088 0.0584 0.3318 0.042 Uiso 1 1 d R . .
C15 C 0.8459(3) 0.2179(3) 0.4810(2) 0.0456(12) Uani 1 1 d . . .
C16 C 0.5217(2) 0.0722(2) 0.2986(2) 0.0311(10) Uani 1 1 d . . .
C17 C 0.5307(2) 0.0365(2) 0.3645(2) 0.0372(11) Uani 1 1 d . . .
H17 H 0.5756 0.0518 0.3966 0.045 Uiso 1 1 d R . .
C18 C 0.4742(3) -0.0211(2) 0.3845(2) 0.0450(11) Uani 1 1 d . . .
H18 H 0.4812 -0.0452 0.4301 0.054 Uiso 1 1 d R . .
C19 C 0.4088(3) -0.0442(2) 0.3387(2) 0.0409(11) Uani 1 1 d . . .
C20 C 0.3981(3) -0.0081(2) 0.2728(2) 0.0470(12) Uani 1 1 d . . .
H20 H 0.3527 -0.0228 0.2410 0.056 Uiso 1 1 d R . .
C21 C 0.4546(3) 0.0485(2) 0.2534(2) 0.0447(12) Uani 1 1 d . . .
H21 H 0.4478 0.0726 0.2078 0.054 Uiso 1 1 d R . .
C22 C 0.3491(3) -0.1040(3) 0.3609(3) 0.0459(12) Uani 1 1 d . . .
C23 C 0.5181(2) 0.2035(2) 0.2538(2) 0.0303(10) Uani 1 1 d . . .
C24 C 0.4631(2) 0.2301(2) 0.3079(2) 0.0353(10) Uani 1 1 d . . .
H24 H 0.4675 0.2099 0.3553 0.042 Uiso 1 1 d R . .
C25 C 0.4017(3) 0.2854(2) 0.2939(2) 0.0382(11) Uani 1 1 d . . .
H25 H 0.3644 0.3028 0.3313 0.046 Uiso 1 1 d R . .
C26 C 0.3943(2) 0.3156(2) 0.2246(2) 0.0313(10) Uani 1 1 d . . .
C27 C 0.4486(2) 0.2891(2) 0.1702(2) 0.0365(10) Uani 1 1 d . . .
H27 H 0.4432 0.3086 0.1226 0.044 Uiso 1 1 d R . .
C28 C 0.5101(3) 0.2336(2) 0.1849(2) 0.0353(10) Uani 1 1 d . . .
H28 H 0.5472 0.2164 0.1473 0.042 Uiso 1 1 d R . .
C29 C 0.3294(3) 0.3713(2) 0.2085(2) 0.0392(11) Uani 1 1 d . . .

loop_
_atom_site_aniso_label
_atom_site_aniso_U_11
_atom_site_aniso_U_22
_atom_site_aniso_U_33
_atom_site_aniso_U_23
_atom_site_aniso_U_13
_atom_site_aniso_U_12
N1 0.092(3) 0.083(3) 0.030(2) -0.011(2) -0.002(2) 0.029(3)
N2 0.055(3) 0.078(3) 0.051(3) -0.015(2) -0.012(2) 0.002(2)
N3 0.049(2) 0.041(2) 0.078(3) 0.004(2) 0.007(2) -0.008(2)
N4 0.058(2) 0.043(2) 0.059(3) 0.012(2) 0.012(2) 0.013(2)
C1 0.037(2) 0.032(2) 0.029(2) -0.0007(18) 0.003(2) 0.0012(19)
C2 0.028(2) 0.027(2) 0.031(2) -0.001(2) -0.0046(19) 0.0025(19)
C3 0.039(2) 0.036(3) 0.037(2) -0.010(2) 0.001(2) -0.007(2)
C4 0.032(2) 0.050(3) 0.032(2) -0.003(2) -0.002(2) -0.001(2)
C5 0.034(2) 0.056(3) 0.030(2) -0.001(2) 0.001(2) 0.013(2)
C6 0.058(3) 0.038(3) 0.040(3) -0.009(2) -0.007(3) 0.012(2)
C7 0.046(3) 0.037(3) 0.038(2) -0.002(2) 0.002(2) 0.002(2)
C8 0.059(3) 0.065(4) 0.051(3) -0.003(3) -0.004(3) 0.019(3)
C9 0.027(2) 0.034(2) 0.028(2) 0.002(2) -0.0004(19) -0.0047(19)
C10 0.045(3) 0.042(3) 0.046(3) -0.005(2) -0.009(2) 0.001(2)
C11 0.053(3) 0.041(3) 0.054(3) -0.016(2) -0.008(3) 0.003(2)
C12 0.032(2) 0.051(3) 0.025(2) -0.003(2) -0.001(2) -0.001(2)
C13 0.033(2) 0.042(3) 0.036(2) 0.003(2) 0.002(2) 0.001(2)
C14 0.030(2) 0.036(3) 0.038(2) -0.006(2) -0.005(2) 0.001(2)
C15 0.041(3) 0.058(3) 0.038(3) -0.013(2) -0.001(2) -0.008(2)
C16 0.026(2) 0.032(2) 0.035(2) 0.000(2) -0.003(2) 0.0022(19)
C17 0.032(2) 0.037(3) 0.043(3) 0.003(2) 0.001(2) -0.008(2)
C18 0.049(3) 0.045(3) 0.040(2) -0.001(2) 0.005(2) -0.007(2)
C19 0.036(3) 0.030(2) 0.057(3) -0.001(2) 0.004(2) -0.001(2)
C20 0.039(2) 0.043(3) 0.059(3) 0.004(2) -0.015(2) -0.010(2)
C21 0.041(3) 0.047(3) 0.045(3) 0.011(2) -0.014(2) -0.009(2)
C22 0.034(3) 0.036(3) 0.068(3) -0.002(2) 0.005(2) 0.002(2)
C23 0.028(2) 0.034(2) 0.029(2) 0.004(2) -0.0007(19) 0.0011(19)
C24 0.033(2) 0.040(3) 0.032(2) 0.002(2) -0.001(2) -0.003(2)
C25 0.038(2) 0.033(2) 0.045(3) 0.002(2) 0.005(2) 0.002(2)
C26 0.025(2) 0.028(2) 0.040(3) 0.000(2) 0.000(2) 0.0010(19)
C27 0.041(2) 0.031(2) 0.037(2) 0.005(2) 0.002(2) 0.004(2)
C28 0.038(2) 0.034(3) 0.034(2) -0.005(2) 0.003(2) 0.000(2)
C29 0.045(3) 0.031(3) 0.041(3) 0.004(2) 0.009(2) -0.003(2)

loop_
_atom_type_symbol
_atom_type_description
_atom_type_scat_dispersion_real
_atom_type_scat_dispersion_imag
_atom_type_scat_source
C C 0.0033 0.0016 'International Tables Vol C Tables 4.2.6.8 and 6.1.1.4'
H H 0.0000 0.0000 'International Tables Vol C Tables 4.2.6.8 and 6.1.1.4'
N N 0.0061 0.0033 'International Tables Vol C Tables 4.2.6.8 and 6.1.1.4'

loop_
_geom_angle_atom_site_label_1
_geom_angle_atom_site_label_2
_geom_angle_atom_site_label_3
_geom_angle
_geom_angle_site_symmetry_1
_geom_angle_site_symmetry_3
_geom_angle_publ_flag
C2 C1 C9 104.4(3) . . ?
C2 C1 C16 112.0(3) . . ?
C9 C1 C16 112.3(3) . . ?
C2 C1 C23 111.8(3) . . ?
C9 C1 C23 112.2(3) . . ?
C16 C1 C23 104.4(3) . . ?
C7 C2 C3 117.5(4) . . ?
C7 C2 C1 124.3(4) . . ?
C3 C2 C1 118.1(3) . . ?
C4 C3 C2 122.2(4) . . ?
C3 C4 C5 119.2(4) . . ?
C4 C5 C6 119.8(4) . . ?
C4 C5 C8 120.1(4) . . ?
C6 C5 C8 120.1(4) . . ?
C7 C6 C5 119.7(4) . . ?
C2 C7 C6 121.5(4) . . ?
N1 C8 C5 179.7(7) . . ?
C14 C9 C10 117.9(4) . . ?
C14 C9 C1 118.9(3) . . ?
C10 C9 C1 123.0(4) . . ?
C9 C10 C11 120.7(4) . . ?
C12 C11 C10 120.2(4) . . ?
C11 C12 C13 119.0(4) . . ?
C11 C12 C15 120.0(4) . . ?
C13 C12 C15 121.0(4) . . ?
C14 C13 C12 120.2(4) . . ?
C13 C14 C9 121.9(4) . . ?
N2 C15 C12 177.9(5) . . ?
C17 C16 C21 118.1(4) . . ?
C17 C16 C1 123.6(3) . . ?
C21 C16 C1 118.4(3) . . ?
C16 C17 C18 120.3(4) . . ?
C19 C18 C17 120.8(4) . . ?
C18 C19 C20 119.5(4) . . ?
C18 C19 C22 120.1(4) . . ?
C20 C19 C22 120.3(4) . . ?
C21 C20 C19 119.2(4) . . ?
C20 C21 C16 122.1(4) . . ?
N3 C22 C19 179.2(5) . . ?
C28 C23 C24 118.6(3) . . ?
C28 C23 C1 123.0(3) . . ?
C24 C23 C1 118.3(3) . . ?
C25 C24 C23 121.3(4) . . ?
C24 C25 C26 119.7(4) . . ?
C27 C26 C25 119.3(4) . . ?
C27 C26 C29 120.0(4) . . ?
C25 C26 C29 120.6(4) . . ?
C28 C27 C26 120.4(4) . . ?
C23 C28 C27 120.6(4) . . ?
N4 C29 C26 178.5(5) . . ?

loop_
_geom_bond_atom_site_label_1
_geom_bond_atom_site_label_2
_geom_bond_distance
_geom_bond_site_symmetry_2
_geom_bond_publ_flag
N1 C8 1.061(5) . ?
N2 C15 1.119(5) . ?
N3 C22 1.135(5) . ?
N4 C29 1.151(5) . ?
C1 C2 1.537(5) . ?
C1 C9 1.548(5) . ?
C1 C16 1.550(5) . ?
C1 C23 1.559(5) . ?
C2 C7 1.375(5) . ?
C2 C3 1.395(5) . ?
C3 C4 1.372(5) . ?
C4 C5 1.384(6) . ?
C5 C6 1.389(6) . ?
C5 C8 1.468(7) . ?
C6 C7 1.382(6) . ?
C9 C14 1.381(5) . ?
C9 C10 1.383(5) . ?
C10 C11 1.392(6) . ?
C11 C12 1.380(6) . ?
C12 C13 1.385(6) . ?
C12 C15 1.448(6) . ?
C13 C14 1.368(5) . ?
C16 C17 1.379(5) . ?
C16 C21 1.394(5) . ?
C17 C18 1.387(5) . ?
C18 C19 1.378(6) . ?
C19 C20 1.387(6) . ?
C19 C22 1.458(6) . ?
C20 C21 1.371(6) . ?
C23 C28 1.387(5) . ?
C23 C24 1.392(5) . ?
C24 C25 1.383(5) . ?
C25 C26 1.393(5) . ?
C26 C27 1.389(5) . ?
C26 C29 1.432(6) . ?
C27 C28 1.388(5) . ?

loop_
_cod_related_entry_id
_cod_related_entry_database
_cod_related_entry_code
1 ChemSpider 4415944
